data_2201796
loop_
_publ_author_name
'Carey, Kieran A.'
'Clegg, William'
'Elsegood, Mark R. J.'
'Golding, Bernard T.'
'Maskill, Howard'

_publ_section_title
;
 1,2-Bis[bis(4-methoxyphenyl)hydroxymethyl]benzene
;
_journal_issue 3
_journal_name_full 'Acta Crystallographica Section E'
_journal_page_first o263
_journal_page_last o265
_journal_paper_doi 10.1107/S1600536803002514
_journal_volume 59
_journal_year 2003
_chemical_formula_moiety 'C36 H34 O6'
_chemical_formula_sum 'C36 H34 O6'
_chemical_formula_weight 562.63
_chemical_name_systematic
;
1,2-Bis[bis(4-methoxyphenyl)hydroxymethyl]benzene
;
_space_group_IT_number 2
_symmetry_cell_setting triclinic
_symmetry_space_group_name_Hall '-P 1'
_symmetry_space_group_name_H-M 'P -1'
_atom_sites_solution_hydrogens geom
_atom_sites_solution_primary direct
_atom_sites_solution_secondary difmap
_audit_creation_method SHELXL-97
_cell_angle_alpha 84.45(2)
_cell_angle_beta 71.11(2)
_cell_angle_gamma 72.96(2)
_cell_formula_units_Z 2
_cell_length_a 10.584(3)
_cell_length_b 11.437(3)
_cell_length_c 13.510(3)
_cell_measurement_reflns_used 47
_cell_measurement_temperature 160(2)
_cell_measurement_theta_max 24.8
_cell_measurement_theta_min 21.0
_cell_volume 1479.4(7)
_computing_cell_refinement DIF4
_computing_data_collection 'DIF4 (Stoe & Cie, 1988)'
_computing_data_reduction 'local programs'
_computing_molecular_graphics SHELXTL
_computing_publication_material 'SHELXTL and local programs'
_computing_structure_refinement SHELXTL
_computing_structure_solution 'SHELXTL (Sheldrick, 2001)'
_diffrn_ambient_temperature 160(2)
_diffrn_measured_fraction_theta_full 0.967
_diffrn_measured_fraction_theta_max 0.967
_diffrn_measurement_device_type Stoe--Siemens
_diffrn_measurement_method '\w/\q scans with on-line profile fitting (Clegg, 1981)'
_diffrn_radiation_monochromator graphite
_diffrn_radiation_source 'fine-focus sealed tube'
_diffrn_radiation_type CuK\a
_diffrn_radiation_wavelength 1.54184
_diffrn_reflns_av_R_equivalents 0.0833
_diffrn_reflns_av_sigmaI/netI 0.0540
_diffrn_reflns_limit_h_max 12
_diffrn_reflns_limit_h_min -11
_diffrn_reflns_limit_k_max 13
_diffrn_reflns_limit_k_min -13
_diffrn_reflns_limit_l_max 16
_diffrn_reflns_limit_l_min -9
_diffrn_reflns_number 5605
_diffrn_reflns_theta_full 67.70
_diffrn_reflns_theta_max 67.70
_diffrn_reflns_theta_min 3.46
_diffrn_standards_decay_% 2
_diffrn_standards_interval_time 60
_diffrn_standards_number 5
_exptl_absorpt_coefficient_mu 0.687
_exptl_absorpt_correction_T_max 0.991
_exptl_absorpt_correction_T_min 0.789
_exptl_absorpt_correction_type '\y scan'
_exptl_absorpt_process_details '(XPREP in SHELXTL; Sheldrick, 2001)'
_exptl_crystal_colour colourless
_exptl_crystal_density_diffrn 1.263
_exptl_crystal_density_method 'not measured'
_exptl_crystal_description plate
_exptl_crystal_F_000 596
_exptl_crystal_size_max 0.36
_exptl_crystal_size_mid 0.22
_exptl_crystal_size_min 0.04
_refine_diff_density_max 0.188
_refine_diff_density_min -0.212
_refine_ls_extinction_coef 0.0014(2)
_refine_ls_extinction_expression Fc^*^=kFc[1+0.001xFc^2^\l^3^/sin(2\q)]^-1/4^
_refine_ls_extinction_method SHELXTL
_refine_ls_goodness_of_fit_ref 1.044
_refine_ls_hydrogen_treatment mixed
_refine_ls_matrix_type full
_refine_ls_number_parameters 397
_refine_ls_number_reflns 5182
_refine_ls_number_restraints 6
_refine_ls_restrained_S_all 1.044
_refine_ls_R_factor_all 0.0857
_refine_ls_R_factor_gt 0.0525
_refine_ls_shift/su_max <0.001
_refine_ls_shift/su_mean 0.000
_refine_ls_structure_factor_coef Fsqd
_refine_ls_weighting_details 'w = 1/[\s^2^(Fo^2^)+(0.0432P)^2^+0.7787P] where P = (Fo^2^+2Fc^2^)/3'
_refine_ls_weighting_scheme calc
_refine_ls_wR_factor_gt 0.1118
_refine_ls_wR_factor_ref 0.1322
_reflns_number_gt 3615
_reflns_number_total 5182
_reflns_threshold_expression I>2\s(I)
_cod_data_source_file bt6234.cif
_cod_data_source_block 5
_cod_database_code 2201796
_cod_database_fobs_code 2201796

loop_
_symmetry_equiv_pos_as_xyz
'x, y, z'
'-x, -y, -z'

loop_
_atom_site_label
_atom_site_fract_x
_atom_site_fract_y
_atom_site_fract_z
_atom_site_U_iso_or_equiv
_atom_site_adp_type
_atom_site_calc_flag
_atom_site_refinement_flags
_atom_site_occupancy
_atom_site_disorder_assembly
_atom_site_disorder_group
_atom_site_type_symbol
O1 0.58621(19) 0.79252(18) 0.20172(14) 0.0328(4) Uani d D 1 . . O
H1A 0.670(3) 0.771(5) 0.173(4) 0.049 Uiso d PD 0.56(3) A 1 H
H1B 0.561(7) 0.836(6) 0.157(4) 0.049 Uiso d PD 0.44(3) A 2 H
C1 0.5650(2) 0.8683(2) 0.28879(18) 0.0259(5) Uani d . 1 . . C
C2 0.6680(2) 0.9466(2) 0.26358(18) 0.0251(5) Uani d . 1 . . C
C3 0.7103(2) 0.9648(2) 0.34762(19) 0.0289(6) Uani d . 1 . . C
H3 0.6771 0.9262 0.4125 0.035 Uiso calc R 1 . . H
C4 0.7977(2) 1.0360(2) 0.3407(2) 0.0321(6) Uani d . 1 . . C
H4 0.8257 1.0444 0.3991 0.039 Uiso calc R 1 . . H
C5 0.8440(3) 1.0946(3) 0.2480(2) 0.0350(6) Uani d . 1 . . C
H5 0.9034 1.1449 0.2418 0.042 Uiso calc R 1 . . H
C6 0.8027(3) 1.0794(3) 0.1637(2) 0.0336(6) Uani d . 1 . . C
H6 0.8357 1.1198 0.0998 0.040 Uiso calc R 1 . . H
C7 0.7146(2) 1.0070(2) 0.16848(18) 0.0265(5) Uani d . 1 . . C
C8 0.6895(2) 0.9930(2) 0.06353(19) 0.0267(5) Uani d . 1 . . C
O2 0.54983(19) 0.98519(19) 0.08376(15) 0.0341(4) Uani d D 1 . . O
H2A 0.547(6) 0.918(3) 0.107(4) 0.051 Uiso d PD 0.56(3) A 1 H
H2B 0.531(8) 0.987(7) 0.030(4) 0.051 Uiso d PD 0.44(3) A 2 H
C9 0.4155(2) 0.9525(2) 0.31778(18) 0.0253(5) Uani d . 1 . . C
C10 0.3796(3) 1.0668(2) 0.36153(19) 0.0301(6) Uani d . 1 . . C
H10 0.4506 1.0971 0.3689 0.036 Uiso calc R 1 . . H
C11 0.2421(3) 1.1386(2) 0.3950(2) 0.0331(6) Uani d . 1 . . C
H11 0.2201 1.2170 0.4245 0.040 Uiso calc R 1 . . H
C12 0.1385(2) 1.0951(2) 0.3853(2) 0.0314(6) Uani d . 1 . . C
C13 0.1725(3) 0.9816(2) 0.3404(2) 0.0347(6) Uani d . 1 . . C
H13 0.1014 0.9519 0.3326 0.042 Uiso calc R 1 . . H
C14 0.3094(3) 0.9114(2) 0.3070(2) 0.0321(6) Uani d . 1 . . C
H14 0.3312 0.8338 0.2763 0.039 Uiso calc R 1 . . H
O3 -0.00057(18) 1.15607(18) 0.41710(16) 0.0444(5) Uani d . 1 . . O
C15 -0.0418(3) 1.2668(3) 0.4724(3) 0.0634(10) Uani d . 1 . . C
H15A -0.0124 1.2514 0.5353 0.095 Uiso calc R 1 . . H
H15B -0.1431 1.2995 0.4925 0.095 Uiso calc R 1 . . H
H15C 0.0017 1.3260 0.4276 0.095 Uiso calc R 1 . . H
C16 0.5855(2) 0.7748(2) 0.37574(19) 0.0278(5) Uani d . 1 . . C
C17 0.4814(3) 0.7679(2) 0.4670(2) 0.0336(6) Uani d . 1 . . C
H17 0.3937 0.8274 0.4800 0.040 Uiso calc R 1 . . H
C18 0.5006(3) 0.6761(3) 0.5412(2) 0.0374(6) Uani d . 1 . . C
H18 0.4269 0.6734 0.6036 0.045 Uiso calc R 1 . . H
C19 0.6278(3) 0.5892(2) 0.5229(2) 0.0368(6) Uani d . 1 . . C
C20 0.7350(3) 0.5956(3) 0.4324(2) 0.0401(7) Uani d . 1 . . C
H20 0.8232 0.5369 0.4200 0.048 Uiso calc R 1 . . H
C21 0.7138(3) 0.6872(2) 0.3603(2) 0.0358(6) Uani d . 1 . . C
H21 0.7882 0.6908 0.2987 0.043 Uiso calc R 1 . . H
O4 0.6572(2) 0.49350(18) 0.58887(16) 0.0497(5) Uani d . 1 . . O
C22 0.5438(4) 0.4776(3) 0.6770(2) 0.0535(8) Uani d . 1 . . C
H22A 0.5745 0.4014 0.7133 0.080 Uiso calc R 1 . . H
H22B 0.4671 0.4737 0.6529 0.080 Uiso calc R 1 . . H
H22C 0.5122 0.5466 0.7250 0.080 Uiso calc R 1 . . H
C23 0.6975(3) 1.1077(2) -0.00337(19) 0.0288(6) Uani d . 1 . . C
C24 0.8097(3) 1.1146(2) -0.0889(2) 0.0331(6) Uani d . 1 . . C
H24 0.8837 1.0426 -0.1120 0.040 Uiso calc R 1 . . H
C25 0.8182(3) 1.2239(3) -0.1427(2) 0.0388(7) Uani d . 1 . . C
H25 0.8970 1.2259 -0.2013 0.047 Uiso calc R 1 . . H
C26 0.7116(3) 1.3288(3) -0.1102(3) 0.0462(8) Uani d . 1 . . C
C27 0.5945(3) 1.3235(3) -0.0260(3) 0.0552(9) Uani d . 1 . . C
H27 0.5188 1.3948 -0.0050 0.066 Uiso calc R 1 . . H
C28 0.5887(3) 1.2144(3) 0.0267(2) 0.0439(7) Uani d . 1 . . C
H28 0.5092 1.2120 0.0845 0.053 Uiso calc R 1 . . H
O5 0.7101(3) 1.4427(2) -0.1539(2) 0.0649(7) Uani d . 1 . . O
C29 0.8299(4) 1.4529(3) -0.2379(3) 0.0724(12) Uani d . 1 . . C
H29A 0.8150 1.5374 -0.2636 0.109 Uiso calc R 1 . . H
H29B 0.8458 1.3980 -0.2947 0.109 Uiso calc R 1 . . H
H29C 0.9111 1.4304 -0.2129 0.109 Uiso calc R 1 . . H
C30 0.7942(2) 0.8771(2) 0.00659(18) 0.0263(5) Uani d . 1 . . C
C31 0.9055(3) 0.8098(2) 0.0393(2) 0.0311(6) Uani d . 1 . . C
H31 0.9170 0.8354 0.0999 0.037 Uiso calc R 1 . . H
C32 1.0011(3) 0.7058(2) -0.0136(2) 0.0346(6) Uani d . 1 . . C
H32 1.0753 0.6606 0.0117 0.042 Uiso calc R 1 . . H
C33 0.9874(3) 0.6688(2) -0.1030(2) 0.0348(6) Uani d . 1 . . C
C34 0.8765(3) 0.7350(2) -0.1371(2) 0.0372(6) Uani d . 1 . . C
H34 0.8656 0.7094 -0.1979 0.045 Uiso calc R 1 . . H
C35 0.7816(3) 0.8378(2) -0.0837(2) 0.0325(6) Uani d . 1 . . C
H35 0.7068 0.8822 -0.1087 0.039 Uiso calc R 1 . . H
O6 1.0774(2) 0.56990(18) -0.16166(16) 0.0488(5) Uani d . 1 . . O
C36 1.1992(3) 0.5104(3) -0.1328(3) 0.0553(9) Uani d . 1 . . C
H36A 1.2514 0.5693 -0.1355 0.083 Uiso calc R 1 . . H
H36B 1.2575 0.4433 -0.1815 0.083 Uiso calc R 1 . . H
H36C 1.1724 0.4778 -0.0617 0.083 Uiso calc R 1 . . H

loop_
_atom_site_aniso_label
_atom_site_aniso_U_11
_atom_site_aniso_U_22
_atom_site_aniso_U_33
_atom_site_aniso_U_12
_atom_site_aniso_U_13
_atom_site_aniso_U_23
O1 0.0302(10) 0.0386(11) 0.0321(10) -0.0100(9) -0.0089(8) -0.0124(8)
C1 0.0251(12) 0.0290(13) 0.0252(13) -0.0059(10) -0.0098(10) -0.0055(10)
C2 0.0198(11) 0.0292(13) 0.0251(12) -0.0030(10) -0.0069(10) -0.0069(10)
C3 0.0260(12) 0.0352(14) 0.0259(13) -0.0077(11) -0.0085(10) -0.0033(11)
C4 0.0257(13) 0.0454(16) 0.0283(14) -0.0108(12) -0.0090(11) -0.0096(12)
C5 0.0294(13) 0.0461(17) 0.0357(15) -0.0172(12) -0.0105(11) -0.0065(12)
C6 0.0284(13) 0.0458(16) 0.0299(14) -0.0157(12) -0.0078(11) -0.0036(12)
C7 0.0206(11) 0.0335(14) 0.0252(13) -0.0057(10) -0.0069(10) -0.0064(11)
C8 0.0232(12) 0.0324(14) 0.0265(13) -0.0099(10) -0.0077(10) -0.0033(11)
O2 0.0245(9) 0.0464(12) 0.0350(11) -0.0128(9) -0.0093(8) -0.0077(9)
C9 0.0241(12) 0.0304(13) 0.0219(12) -0.0074(10) -0.0083(10) 0.0011(10)
C10 0.0276(13) 0.0326(14) 0.0318(14) -0.0083(11) -0.0108(11) -0.0024(11)
C11 0.0326(14) 0.0310(14) 0.0345(15) -0.0043(11) -0.0114(11) -0.0057(11)
C12 0.0238(12) 0.0358(15) 0.0313(14) -0.0028(11) -0.0089(11) -0.0008(11)
C13 0.0252(13) 0.0385(16) 0.0432(16) -0.0097(12) -0.0124(11) -0.0052(12)
C14 0.0313(13) 0.0296(14) 0.0401(15) -0.0089(11) -0.0149(11) -0.0070(12)
O3 0.0249(9) 0.0459(12) 0.0577(13) 0.0011(9) -0.0124(9) -0.0146(10)
C15 0.0373(17) 0.048(2) 0.088(3) 0.0054(15) -0.0054(17) -0.0256(19)
C16 0.0282(12) 0.0269(13) 0.0314(14) -0.0086(10) -0.0121(11) -0.0023(11)
C17 0.0295(13) 0.0334(15) 0.0343(15) -0.0040(11) -0.0085(11) -0.0028(12)
C18 0.0382(15) 0.0398(16) 0.0322(15) -0.0105(13) -0.0095(12) 0.0024(12)
C19 0.0424(16) 0.0311(15) 0.0409(16) -0.0085(12) -0.0208(13) 0.0041(12)
C20 0.0318(14) 0.0375(16) 0.0482(17) -0.0012(12) -0.0167(13) 0.0014(13)
C21 0.0290(13) 0.0382(15) 0.0376(15) -0.0053(12) -0.0104(12) -0.0011(12)
O4 0.0573(13) 0.0429(12) 0.0485(12) -0.0092(10) -0.0235(11) 0.0130(10)
C22 0.069(2) 0.053(2) 0.0463(19) -0.0244(17) -0.0260(17) 0.0173(15)
C23 0.0298(13) 0.0308(14) 0.0304(13) -0.0102(11) -0.0131(11) -0.0030(11)
C24 0.0346(14) 0.0370(15) 0.0331(14) -0.0121(12) -0.0156(12) -0.0005(12)
C25 0.0472(16) 0.0461(17) 0.0353(15) -0.0235(14) -0.0209(13) 0.0047(13)
C26 0.063(2) 0.0354(16) 0.058(2) -0.0203(15) -0.0383(17) 0.0077(14)
C27 0.0498(19) 0.0309(16) 0.085(3) -0.0034(14) -0.0262(18) -0.0073(16)
C28 0.0381(16) 0.0384(16) 0.0529(19) -0.0082(13) -0.0121(14) -0.0041(14)
O5 0.0901(18) 0.0392(13) 0.0827(18) -0.0270(13) -0.0457(15) 0.0141(12)
C29 0.104(3) 0.063(2) 0.079(3) -0.053(2) -0.049(3) 0.030(2)
C30 0.0270(12) 0.0284(13) 0.0254(13) -0.0119(10) -0.0066(10) -0.0011(10)
C31 0.0327(13) 0.0365(15) 0.0269(13) -0.0120(12) -0.0099(11) -0.0033(11)
C32 0.0317(13) 0.0367(15) 0.0355(15) -0.0070(12) -0.0123(12) -0.0016(12)
C33 0.0363(14) 0.0297(14) 0.0379(15) -0.0124(12) -0.0063(12) -0.0051(12)
C34 0.0460(16) 0.0373(16) 0.0336(15) -0.0139(13) -0.0146(13) -0.0092(12)
C35 0.0361(14) 0.0368(15) 0.0303(14) -0.0137(12) -0.0146(11) -0.0009(11)
O6 0.0504(12) 0.0380(12) 0.0553(13) -0.0011(10) -0.0171(10) -0.0201(10)
C36 0.0436(18) 0.0416(18) 0.070(2) 0.0033(14) -0.0113(16) -0.0210(16)

loop_
_atom_type_symbol
_atom_type_description
_atom_type_scat_dispersion_real
_atom_type_scat_dispersion_imag
_atom_type_scat_source
C C 0.0181 0.0091 'International Tables Vol C Tables 4.2.6.8 and 6.1.1.4'
H H 0.0000 0.0000 'International Tables Vol C Tables 4.2.6.8 and 6.1.1.4'
O O 0.0492 0.0322 'International Tables Vol C Tables 4.2.6.8 and 6.1.1.4'

loop_
_geom_angle_atom_site_label_1
_geom_angle_atom_site_label_2
_geom_angle_atom_site_label_3
_geom_angle
_geom_angle_publ_flag
H1A O1 H1B 100(6) ?
H1A O1 C1 106(4) ?
H1B O1 C1 108(5) ?
O1 C1 C2 112.68(19) yes
O1 C1 C9 108.26(19) ?
O1 C1 C16 103.18(19) ?
C2 C1 C9 109.42(19) ?
C2 C1 C16 111.75(19) ?
C9 C1 C16 111.41(19) ?
C1 C2 C3 115.0(2) yes
C1 C2 C7 126.8(2) yes
C3 C2 C7 118.0(2) yes
C2 C3 H3 118.4 ?
C2 C3 C4 123.1(2) ?
H3 C3 C4 118.4 ?
C3 C4 H4 120.5 ?
C3 C4 C5 119.0(2) ?
H4 C4 C5 120.5 ?
C4 C5 H5 120.4 ?
C4 C5 C6 119.2(2) ?
H5 C5 C6 120.4 ?
C5 C6 H6 118.6 ?
C5 C6 C7 122.9(2) ?
H6 C6 C7 118.6 ?
C2 C7 C6 117.7(2) yes
C2 C7 C8 126.8(2) yes
C6 C7 C8 115.3(2) yes
C7 C8 O2 109.78(19) yes
C7 C8 C23 110.1(2) ?
C7 C8 C30 109.83(19) ?
O2 C8 C23 105.20(19) ?
O2 C8 C30 109.71(19) ?
C23 C8 C30 112.1(2) ?
C8 O2 H2A 108(4) ?
C8 O2 H2B 111(6) ?
H2A O2 H2B 103(7) ?
C1 C9 C10 122.2(2) ?
C1 C9 C14 120.0(2) ?
C10 C9 C14 117.7(2) ?
C9 C10 H10 119.1 ?
C9 C10 C11 121.8(2) ?
H10 C10 C11 119.1 ?
C10 C11 H11 120.2 ?
C10 C11 C12 119.6(2) ?
H11 C11 C12 120.2 ?
C11 C12 C13 119.6(2) ?
C11 C12 O3 125.0(2) ?
C13 C12 O3 115.4(2) ?
C12 C13 H13 119.8 ?
C12 C13 C14 120.4(2) ?
H13 C13 C14 119.8 ?
C9 C14 C13 121.0(2) ?
C9 C14 H14 119.5 ?
C13 C14 H14 119.5 ?
C12 O3 C15 117.5(2) ?
O3 C15 H15A 109.5 ?
O3 C15 H15B 109.5 ?
O3 C15 H15C 109.5 ?
H15A C15 H15B 109.5 ?
H15A C15 H15C 109.5 ?
H15B C15 H15C 109.5 ?
C1 C16 C17 123.5(2) ?
C1 C16 C21 119.0(2) ?
C17 C16 C21 117.4(2) ?
C16 C17 H17 119.0 ?
C16 C17 C18 122.1(2) ?
H17 C17 C18 119.0 ?
C17 C18 H18 120.3 ?
C17 C18 C19 119.3(3) ?
H18 C18 C19 120.3 ?
C18 C19 C20 119.7(2) ?
C18 C19 O4 124.3(3) ?
C20 C19 O4 116.0(2) ?
C19 C20 H20 120.0 ?
C19 C20 C21 120.0(3) ?
H20 C20 C21 120.0 ?
C16 C21 C20 121.5(3) ?
C16 C21 H21 119.2 ?
C20 C21 H21 119.2 ?
C19 O4 C22 116.8(2) ?
O4 C22 H22A 109.5 ?
O4 C22 H22B 109.5 ?
O4 C22 H22C 109.5 ?
H22A C22 H22B 109.5 ?
H22A C22 H22C 109.5 ?
H22B C22 H22C 109.5 ?
C8 C23 C24 123.9(2) ?
C8 C23 C28 118.5(2) ?
C24 C23 C28 117.5(3) ?
C23 C24 H24 118.9 ?
C23 C24 C25 122.1(3) ?
H24 C24 C25 118.9 ?
C24 C25 H25 120.3 ?
C24 C25 C26 119.5(3) ?
H25 C25 C26 120.3 ?
C25 C26 C27 119.6(3) ?
C25 C26 O5 125.0(3) ?
C27 C26 O5 115.5(3) ?
C26 C27 H27 120.0 ?
C26 C27 C28 120.0(3) ?
H27 C27 C28 120.0 ?
C23 C28 C27 121.3(3) ?
C23 C28 H28 119.4 ?
C27 C28 H28 119.4 ?
C26 O5 C29 117.3(3) ?
O5 C29 H29A 109.5 ?
O5 C29 H29B 109.5 ?
O5 C29 H29C 109.5 ?
H29A C29 H29B 109.5 ?
H29A C29 H29C 109.5 ?
H29B C29 H29C 109.5 ?
C8 C30 C31 122.5(2) ?
C8 C30 C35 120.1(2) ?
C31 C30 C35 117.3(2) ?
C30 C31 H31 118.9 ?
C30 C31 C32 122.2(2) ?
H31 C31 C32 118.9 ?
C31 C32 H32 120.2 ?
C31 C32 C33 119.6(2) ?
H32 C32 C33 120.2 ?
C32 C33 C34 119.1(3) ?
C32 C33 O6 124.1(3) ?
C34 C33 O6 116.9(2) ?
C33 C34 H34 119.5 ?
C33 C34 C35 120.9(2) ?
H34 C34 C35 119.5 ?
C30 C35 C34 120.9(2) ?
C30 C35 H35 119.6 ?
C34 C35 H35 119.6 ?
C33 O6 C36 116.5(2) ?
O6 C36 H36A 109.5 ?
O6 C36 H36B 109.5 ?
O6 C36 H36C 109.5 ?
H36A C36 H36B 109.5 ?
H36A C36 H36C 109.5 ?
H36B C36 H36C 109.5 ?

loop_
_geom_bond_atom_site_label_1
_geom_bond_atom_site_label_2
_geom_bond_site_symmetry_2
_geom_bond_distance
_geom_bond_publ_flag
O1 H1A . 0.82(3) ?
O1 H1B . 0.81(3) ?
O1 C1 . 1.448(3) yes
C1 C2 . 1.543(3) ?
C1 C9 . 1.537(3) ?
C1 C16 . 1.535(3) ?
C2 C3 . 1.401(3) ?
C2 C7 . 1.410(3) ?
C3 H3 . 0.950 ?
C3 C4 . 1.379(3) ?
C4 H4 . 0.950 ?
C4 C5 . 1.375(4) ?
C5 H5 . 0.950 ?
C5 C6 . 1.387(4) ?
C6 H6 . 0.950 ?
C6 C7 . 1.401(3) ?
C7 C8 . 1.555(3) ?
C8 O2 . 1.442(3) yes
C8 C23 . 1.527(3) ?
C8 C30 . 1.536(3) ?
O2 H2A . 0.81(3) ?
O2 H2B . 0.81(3) ?
C9 C10 . 1.384(3) ?
C9 C14 . 1.390(3) ?
C10 H10 . 0.950 ?
C10 C11 . 1.393(3) ?
C11 H11 . 0.950 ?
C11 C12 . 1.375(4) ?
C12 C13 . 1.385(4) ?
C12 O3 . 1.373(3) ?
C13 H13 . 0.950 ?
C13 C14 . 1.383(3) ?
C14 H14 . 0.950 ?
O3 C15 . 1.414(4) ?
C15 H15A . 0.980 ?
C15 H15B . 0.980 ?
C15 H15C . 0.980 ?
C16 C17 . 1.376(3) ?
C16 C21 . 1.397(3) ?
C17 H17 . 0.950 ?
C17 C18 . 1.397(4) ?
C18 H18 . 0.950 ?
C18 C19 . 1.382(4) ?
C19 C20 . 1.386(4) ?
C19 O4 . 1.371(3) ?
C20 H20 . 0.950 ?
C20 C21 . 1.380(4) ?
C21 H21 . 0.950 ?
O4 C22 . 1.433(4) ?
C22 H22A . 0.980 ?
C22 H22B . 0.980 ?
C22 H22C . 0.980 ?
C23 C24 . 1.379(4) ?
C23 C28 . 1.396(4) ?
C24 H24 . 0.950 ?
C24 C25 . 1.395(4) ?
C25 H25 . 0.950 ?
C25 C26 . 1.376(4) ?
C26 C27 . 1.397(5) ?
C26 O5 . 1.376(3) ?
C27 H27 . 0.950 ?
C27 C28 . 1.382(4) ?
C28 H28 . 0.950 ?
O5 C29 . 1.427(4) ?
C29 H29A . 0.980 ?
C29 H29B . 0.980 ?
C29 H29C . 0.980 ?
C30 C31 . 1.384(3) ?
C30 C35 . 1.398(3) ?
C31 H31 . 0.950 ?
C31 C32 . 1.393(4) ?
C32 H32 . 0.950 ?
C32 C33 . 1.381(4) ?
C33 C34 . 1.387(4) ?
C33 O6 . 1.367(3) ?
C34 H34 . 0.950 ?
C34 C35 . 1.384(4) ?
C35 H35 . 0.950 ?
O6 C36 . 1.428(4) ?
C36 H36A . 0.980 ?
C36 H36B . 0.980 ?
C36 H36C . 0.980 ?

loop_
_geom_hbond_atom_site_label_D
_geom_hbond_atom_site_label_H
_geom_hbond_atom_site_label_A
_geom_hbond_site_symmetry_A
_geom_hbond_distance_DH
_geom_hbond_distance_HA
_geom_hbond_distance_DA
_geom_hbond_angle_DHA
_geom_hbond_publ_flag
O1 H1B O2 . 0.81(3) 1.88(5) 2.601(3) 148(7) yes
O2 H2A O1 . 0.81(3) 1.87(4) 2.601(3) 149(6) yes
O2 H2B O2 2_675 0.81(3) 1.94(3) 2.745(4) 168(8) yes

loop_
_geom_torsion_atom_site_label_1
_geom_torsion_atom_site_label_2
_geom_torsion_atom_site_label_3
_geom_torsion_atom_site_label_4
_geom_torsion
_geom_torsion_publ_flag
O1 C1 C2 C3 -145.1(2) ?
O1 C1 C2 C7 39.6(3) yes
C9 C1 C2 C3 94.4(2) ?
C9 C1 C2 C7 -80.9(3) ?
C16 C1 C2 C3 -29.5(3) ?
C16 C1 C2 C7 155.2(2) ?
C1 C2 C3 C4 -177.5(2) ?
C7 C2 C3 C4 -1.8(4) ?
C2 C3 C4 C5 1.5(4) ?
C3 C4 C5 C6 -0.7(4) ?
C4 C5 C6 C7 0.4(4) ?
C5 C6 C7 C2 -0.7(4) ?
C5 C6 C7 C8 -175.4(2) ?
C1 C2 C7 C6 176.5(2) ?
C1 C2 C7 C8 -9.5(4) yes
C3 C2 C7 C6 1.3(3) ?
C3 C2 C7 C8 175.4(2) ?
C2 C7 C8 O2 39.8(3) yes
C2 C7 C8 C23 155.2(2) ?
C2 C7 C8 C30 -80.9(3) ?
C6 C7 C8 O2 -146.0(2) ?
C6 C7 C8 C23 -30.7(3) ?
C6 C7 C8 C30 93.3(3) ?
O1 C1 C9 C10 -150.8(2) ?
O1 C1 C9 C14 33.6(3) ?
C2 C1 C9 C10 -27.7(3) ?
C2 C1 C9 C14 156.8(2) ?
C16 C1 C9 C10 96.4(3) ?
C16 C1 C9 C14 -79.1(3) ?
C1 C9 C10 C11 -174.9(2) ?
C14 C9 C10 C11 0.7(4) ?
C9 C10 C11 C12 0.4(4) ?
C10 C11 C12 C13 -1.2(4) ?
C10 C11 C12 O3 178.7(2) ?
C11 C12 C13 C14 1.0(4) ?
O3 C12 C13 C14 -179.0(2) ?
C12 C13 C14 C9 0.2(4) ?
C1 C9 C14 C13 174.8(2) ?
C10 C9 C14 C13 -1.0(4) ?
C11 C12 O3 C15 -5.9(4) ?
C13 C12 O3 C15 174.0(3) ?
O1 C1 C16 C17 -115.2(3) ?
O1 C1 C16 C21 61.1(3) ?
C2 C1 C16 C17 123.5(3) ?
C2 C1 C16 C21 -60.2(3) ?
C9 C1 C16 C17 0.7(3) ?
C9 C1 C16 C21 177.1(2) ?
C1 C16 C17 C18 175.2(2) ?
C21 C16 C17 C18 -1.2(4) ?
C16 C17 C18 C19 0.0(4) ?
C17 C18 C19 C20 1.2(4) ?
C17 C18 C19 O4 -178.4(3) ?
C18 C19 C20 C21 -1.1(4) ?
O4 C19 C20 C21 178.5(3) ?
C19 C20 C21 C16 -0.2(4) ?
C1 C16 C21 C20 -175.2(2) ?
C17 C16 C21 C20 1.3(4) ?
C18 C19 O4 C22 6.1(4) ?
C20 C19 O4 C22 -173.4(3) ?
C7 C8 C23 C24 103.8(3) ?
C7 C8 C23 C28 -72.4(3) ?
O2 C8 C23 C24 -138.0(2) ?
O2 C8 C23 C28 45.8(3) ?
C30 C8 C23 C24 -18.8(3) ?
C30 C8 C23 C28 165.0(2) ?
C8 C23 C24 C25 -174.4(2) ?
C28 C23 C24 C25 1.8(4) ?
C23 C24 C25 C26 -0.2(4) ?
C24 C25 C26 C27 -2.1(4) ?
C24 C25 C26 O5 177.3(3) ?
C25 C26 C27 C28 2.6(5) ?
O5 C26 C27 C28 -176.8(3) ?
C26 C27 C28 C23 -0.9(5) ?
C8 C23 C28 C27 175.2(3) ?
C24 C23 C28 C27 -1.3(4) ?
C25 C26 O5 C29 -1.5(4) ?
C27 C26 O5 C29 177.9(3) ?
C7 C8 C30 C31 -9.3(3) ?
C7 C8 C30 C35 172.6(2) ?
O2 C8 C30 C31 -130.0(2) ?
O2 C8 C30 C35 51.9(3) ?
C23 C8 C30 C31 113.4(3) ?
C23 C8 C30 C35 -64.7(3) ?
C8 C30 C31 C32 -179.1(2) ?
C35 C30 C31 C32 -0.9(4) ?
C30 C31 C32 C33 1.3(4) ?
C31 C32 C33 C34 -1.3(4) ?
C31 C32 C33 O6 178.4(2) ?
C32 C33 C34 C35 0.9(4) ?
O6 C33 C34 C35 -178.8(2) ?
C33 C34 C35 C30 -0.5(4) ?
C8 C30 C35 C34 178.7(2) ?
C31 C30 C35 C34 0.5(4) ?
C32 C33 O6 C36 -6.4(4) ?
C34 C33 O6 C36 173.3(3) ?
